data_7707324
loop_
_publ_author_name
'Ferrer, Montserrat'
'Guti\'errez, Albert'
'Mart\'inez, Manuel'
'Da Silva, Cristiana'
'Netto, Adelino V. G.'
'Rodr\'iguez, Laura'
'Romo-Islas, Guillermo'
'Pan, Fangfang'
'Rissanen, Kari'

_publ_section_title
;
 Base-assisted synthesis of 4-pyridinate gold(I) metallaligands: a study
 of their use in self-assembly reactions.
;
_journal_issue 23
_journal_name_full 'Dalton transactions (Cambridge, England : 2003)'
_journal_page_first 8154
_journal_page_last 8166
_journal_paper_doi 10.1039/d1dt00402f
_journal_volume 50
_journal_year 2021
_chemical_formula_moiety 'C60 H50 Au4 N2 P4, 3(C H2 Cl2)'
_chemical_formula_sum 'C63 H56 Au4 Cl6 N2 P4'
_chemical_formula_weight 1965.54
_space_group_crystal_system orthorhombic
_space_group_IT_number 61
_space_group_name_Hall '-P 2ac 2ab'
_space_group_name_H-M_alt 'P b c a'
_atom_sites_solution_hydrogens geom
_atom_sites_solution_primary direct
_atom_sites_solution_secondary difmap
_audit_creation_date 2020-04-07
_audit_creation_method
;
Olex2 1.2
(compiled 2018.05.29 svn.r3508 for OlexSys, GUI svn.r5506)
;
_audit_update_record
;
2020-05-02 deposited with the CCDC.	2021-05-03 downloaded from the CCDC.
;
_cell_angle_alpha 90
_cell_angle_beta 90
_cell_angle_gamma 90
_cell_formula_units_Z 8
_cell_length_a 19.30536(10)
_cell_length_b 21.42084(10)
_cell_length_c 30.38661(15)
_cell_measurement_reflns_used 42549
_cell_measurement_temperature 123.01(10)
_cell_measurement_theta_max 76.4310
_cell_measurement_theta_min 3.3880
_cell_volume 12565.99(11)
_computing_cell_refinement
;
CrysAlisPro, Agilent Technologies,
Version 1.171.36.28 (release 01-02-2013 CrysAlis171 .NET)
(compiled Feb  1 2013,16:14:44)
;
_computing_data_collection
;
CrysAlisPro, Agilent Technologies,
Version 1.171.36.28 (release 01-02-2013 CrysAlis171 .NET)
(compiled Feb  1 2013,16:14:44)
;
_computing_data_reduction
;
CrysAlisPro, Agilent Technologies,
Version 1.171.36.28 (release 01-02-2013 CrysAlis171 .NET)
(compiled Feb  1 2013,16:14:44)
;
_computing_molecular_graphics 'Olex2 (Dolomanov et al., 2009)'
_computing_publication_material 'Olex2 (Dolomanov et al., 2009)'
_computing_structure_refinement 'ShelXL (Sheldrick, 2015)'
_computing_structure_solution 'ShelXT (Sheldrick, 2014)'
_diffrn_ambient_temperature 123.01(10)
_diffrn_detector_area_resol_mean 10.3953
_diffrn_measured_fraction_theta_full 1.000
_diffrn_measured_fraction_theta_max 1.000
_diffrn_measurement_device_type 'SuperNova, Dual, Cu at zero, Atlas'
_diffrn_measurement_method 'omega scans'
_diffrn_radiation_type CuK\a
_diffrn_radiation_wavelength 1.54184
_diffrn_reflns_av_R_equivalents 0.0307
_diffrn_reflns_av_unetI/netI 0.0217
_diffrn_reflns_Laue_measured_fraction_full 1.000
_diffrn_reflns_Laue_measured_fraction_max 1.000
_diffrn_reflns_limit_h_max 22
_diffrn_reflns_limit_h_min -23
_diffrn_reflns_limit_k_max 25
_diffrn_reflns_limit_k_min -16
_diffrn_reflns_limit_l_max 33
_diffrn_reflns_limit_l_min -36
_diffrn_reflns_number 63834
_diffrn_reflns_point_group_measured_fraction_full 1.000
_diffrn_reflns_point_group_measured_fraction_max 1.000
_diffrn_reflns_theta_full 66.740
_diffrn_reflns_theta_max 66.740
_diffrn_reflns_theta_min 2.908
_diffrn_source 'SuperNova (Cu) X-ray Source'
_exptl_absorpt_coefficient_mu 20.793
_exptl_absorpt_correction_T_max 0.883
_exptl_absorpt_correction_T_min 0.785
_exptl_absorpt_correction_type analytical
_exptl_absorpt_process_details
;
CrysAlisPro, Agilent Technologies,
Version 1.171.36.28 (release 01-02-2013 CrysAlis171 .NET)
(compiled Feb  1 2013,16:14:44)
Analytical numeric absorption correction using a multifaceted crystal
			model based on expressions derived by R.C. Clark & J.S. Reid.
(Clark, R. C. & Reid, J. S. (1995). Acta Cryst. A51, 887-897)
;
_exptl_crystal_colour colourless
_exptl_crystal_colour_primary colourless
_exptl_crystal_density_diffrn 2.078
_exptl_crystal_description plate
_exptl_crystal_F_000 7408
_exptl_crystal_size_max 0.16
_exptl_crystal_size_mid 0.13
_exptl_crystal_size_min 0.06
_refine_diff_density_max 1.238
_refine_diff_density_min -1.592
_refine_diff_density_rms 0.160
_refine_ls_extinction_method none
_refine_ls_goodness_of_fit_ref 1.117
_refine_ls_hydrogen_treatment constr
_refine_ls_matrix_type full
_refine_ls_number_parameters 712
_refine_ls_number_reflns 11124
_refine_ls_number_restraints 12
_refine_ls_restrained_S_all 1.118
_refine_ls_R_factor_all 0.0282
_refine_ls_R_factor_gt 0.0270
_refine_ls_shift/su_max 0.003
_refine_ls_shift/su_mean 0.000
_refine_ls_structure_factor_coef Fsqd
_refine_ls_weighting_details 'w=1/[\s^2^(Fo^2^)+(0.0201P)^2^+93.0424P] where P=(Fo^2^+2Fc^2^)/3'
_refine_ls_weighting_scheme calc
_refine_ls_wR_factor_gt 0.0639
_refine_ls_wR_factor_ref 0.0646
_reflns_Friedel_coverage 0.000
_reflns_number_gt 10785
_reflns_number_total 11124
_reflns_threshold_expression 'I > 2\s(I)'
_cod_data_source_file d1dt00402f2.cif
_cod_data_source_block I
_cod_depositor_comments 'Adding full bibliography for 7707324--7707327.cif.'
_cod_database_code 7707324
_shelx_shelxl_version_number 2018/1
_shelx_space_group_comment
;
The symmetry employed for this shelxl refinement is uniquely defined
by the following loop, which should always be used as a source of
symmetry information in preference to the above space-group names.
They are only intended as comments.
;
_shelx_estimated_absorpt_t_max 0.368
_shelx_estimated_absorpt_t_min 0.136
_olex2_refinement_description
;
1. Fixed Uiso
 At 1.2 times of:
  All C(H) groups, All C(H,H) groups
2. Uiso/Uaniso restraints and constraints
Uanis(C63) \\sim Ueq: with sigma of 0.02 and sigma for terminal atoms of 0.04
Uanis(Cl6) \\sim Ueq: with sigma of 0.01 and sigma for terminal atoms of 0.02
3.a Ternary CH refined with riding coordinates:
 C30(H30), C60(H60)
3.b Secondary CH2 refined with riding coordinates:
 C61(H61A,H61B), C62(H62A,H62B), C63(H63A,H63B)
3.c Aromatic/amide H refined with riding coordinates:
 C2(H2), C3(H3), C4(H4), C5(H5), C7(H7), C8(H8), C9(H9), C10(H10), C11(H11),
 C13(H13), C14(H14), C15(H15), C16(H16), C17(H17), C19(H19), C20(H20), C21(H21),
  C22(H22), C23(H23), C25(H25), C26(H26), C27(H27), C28(H28), C29(H29),
 C32(H32), C33(H33), C34(H34), C35(H35), C37(H37), C38(H38), C39(H39), C40(H40),
  C41(H41), C43(H43), C44(H44), C45(H45), C46(H46), C47(H47), C49(H49),
 C50(H50), C51(H51), C52(H52), C53(H53), C55(H55), C56(H56), C57(H57), C58(H58),
  C59(H59)
;
_olex2_submission_special_instructions 'No special instructions were received'

loop_
_space_group_symop_operation_xyz
'x, y, z'
'-x+1/2, -y, z+1/2'
'x+1/2, -y+1/2, -z'
'-x, y+1/2, -z+1/2'
'-x, -y, -z'
'x-1/2, y, -z-1/2'
'-x-1/2, y-1/2, z'
'x, -y-1/2, z-1/2'

loop_
_atom_site_label
_atom_site_type_symbol
_atom_site_fract_x
_atom_site_fract_y
_atom_site_fract_z
_atom_site_U_iso_or_equiv
_atom_site_adp_type
_atom_site_occupancy
_atom_site_site_symmetry_order
_atom_site_calc_flag
_atom_site_refinement_flags_posn
_atom_site_refinement_flags_adp
_atom_site_refinement_flags_occupancy
_atom_site_disorder_assembly
_atom_site_disorder_group
Au1 Au 0.39303(2) 0.28050(2) 0.66216(2) 0.01268(5) Uani 1 1 d . . . . .
Au2 Au 0.08128(2) 0.25278(2) 0.58943(2) 0.01230(5) Uani 1 1 d . . . . .
Au3 Au 0.24149(2) 0.19338(2) 0.62972(2) 0.01027(5) Uani 1 1 d . . . . .
Au4 Au 0.23492(2) 0.33165(2) 0.62103(2) 0.00981(5) Uani 1 1 d . . . . .
P1 P 0.26551(6) 0.34646(5) 0.69380(4) 0.0104(2) Uani 1 1 d . . . . .
P2 P 0.26767(6) 0.20785(6) 0.70322(4) 0.0104(2) Uani 1 1 d . . . . .
P3 P 0.20727(6) 0.17814(5) 0.55774(4) 0.0095(2) Uani 1 1 d . . . . .
P4 P 0.20936(6) 0.31592(5) 0.54758(4) 0.0094(2) Uani 1 1 d . . . . .
N1 N 0.5918(3) 0.2889(3) 0.56309(17) 0.0376(14) Uani 1 1 d . . . . .
N2 N -0.1216(3) 0.2589(4) 0.68504(18) 0.053(2) Uani 1 1 d . . . . .
C1 C 0.4722(3) 0.2835(3) 0.61850(16) 0.0192(11) Uani 1 1 d . . . . .
C2 C 0.5027(3) 0.2304(3) 0.60013(17) 0.0223(11) Uani 1 1 d . . . . .
H2 H 0.482978 0.190594 0.605931 0.027 Uiso 1 1 calc R . . . .
C3 C 0.5608(3) 0.2343(4) 0.5737(2) 0.0348(15) Uani 1 1 d . . . . .
H3 H 0.580020 0.196701 0.562495 0.042 Uiso 1 1 calc R . . . .
C4 C 0.5627(3) 0.3396(3) 0.57959(19) 0.0328(15) Uani 1 1 d . . . . .
H4 H 0.583005 0.378781 0.572575 0.039 Uiso 1 1 calc R . . . .
C5 C 0.5046(3) 0.3396(3) 0.60644(18) 0.0244(12) Uani 1 1 d . . . . .
H5 H 0.486491 0.378128 0.616804 0.029 Uiso 1 1 calc R . . . .
C6 C 0.3208(3) 0.4144(2) 0.70147(16) 0.0139(10) Uani 1 1 d . . . . .
C7 C 0.3021(3) 0.4701(3) 0.6821(2) 0.0276(13) Uani 1 1 d . . . . .
H7 H 0.261197 0.471830 0.664810 0.033 Uiso 1 1 calc R . . . .
C8 C 0.3416(4) 0.5234(3) 0.6873(2) 0.0356(15) Uani 1 1 d . . . . .
H8 H 0.328309 0.561346 0.673408 0.043 Uiso 1 1 calc R . . . .
C9 C 0.4007(3) 0.5208(3) 0.7128(2) 0.0314(14) Uani 1 1 d . . . . .
H9 H 0.428809 0.556917 0.716114 0.038 Uiso 1 1 calc R . . . .
C10 C 0.4190(3) 0.4662(3) 0.7335(2) 0.0358(15) Uani 1 1 d . . . . .
H10 H 0.458728 0.465381 0.751897 0.043 Uiso 1 1 calc R . . . .
C11 C 0.3801(3) 0.4122(3) 0.7278(2) 0.0274(13) Uani 1 1 d . . . . .
H11 H 0.393654 0.374367 0.741556 0.033 Uiso 1 1 calc R . . . .
C12 C 0.1932(3) 0.3620(2) 0.73046(16) 0.0146(10) Uani 1 1 d . . . . .
C13 C 0.1261(3) 0.3523(2) 0.71645(18) 0.0201(11) Uani 1 1 d . . . . .
H13 H 0.117790 0.340693 0.686734 0.024 Uiso 1 1 calc R . . . .
C14 C 0.0706(3) 0.3590(3) 0.7448(2) 0.0281(13) Uani 1 1 d . . . . .
H14 H 0.024729 0.351667 0.734729 0.034 Uiso 1 1 calc R . . . .
C15 C 0.0822(3) 0.3764(3) 0.7881(2) 0.0304(14) Uani 1 1 d . . . . .
H15 H 0.044259 0.381416 0.807748 0.036 Uiso 1 1 calc R . . . .
C16 C 0.1492(4) 0.3866(3) 0.80283(19) 0.0308(14) Uani 1 1 d . . . . .
H16 H 0.157178 0.398563 0.832513 0.037 Uiso 1 1 calc R . . . .
C17 C 0.2048(3) 0.3795(3) 0.77428(18) 0.0218(11) Uani 1 1 d . . . . .
H17 H 0.250636 0.386405 0.784465 0.026 Uiso 1 1 calc R . . . .
C18 C 0.1912(3) 0.2058(2) 0.73814(16) 0.0139(10) Uani 1 1 d . . . . .
C19 C 0.1269(3) 0.1922(2) 0.72067(17) 0.0174(10) Uani 1 1 d . . . . .
H19 H 0.122705 0.182540 0.690275 0.021 Uiso 1 1 calc R . . . .
C20 C 0.0682(3) 0.1926(3) 0.74712(19) 0.0245(12) Uani 1 1 d . . . . .
H20 H 0.024104 0.183007 0.735001 0.029 Uiso 1 1 calc R . . . .
C21 C 0.0747(3) 0.2070(3) 0.79143(19) 0.0239(12) Uani 1 1 d . . . . .
H21 H 0.034777 0.207538 0.809736 0.029 Uiso 1 1 calc R . . . .
C22 C 0.1391(3) 0.2208(3) 0.80913(18) 0.0242(12) Uani 1 1 d . . . . .
H22 H 0.143044 0.230718 0.839492 0.029 Uiso 1 1 calc R . . . .
C23 C 0.1973(3) 0.2201(2) 0.78304(17) 0.0192(11) Uani 1 1 d . . . . .
H23 H 0.241378 0.229341 0.795346 0.023 Uiso 1 1 calc R . . . .
C24 C 0.3212(3) 0.1440(2) 0.72392(16) 0.0149(10) Uani 1 1 d . . . . .
C25 C 0.2907(3) 0.0969(3) 0.7487(2) 0.0319(14) Uani 1 1 d . . . . .
H25 H 0.243284 0.099959 0.756668 0.038 Uiso 1 1 calc R . . . .
C26 C 0.3290(4) 0.0452(3) 0.7619(3) 0.0405(17) Uani 1 1 d . . . . .
H26 H 0.307853 0.013394 0.779042 0.049 Uiso 1 1 calc R . . . .
C27 C 0.3974(3) 0.0404(3) 0.7503(2) 0.0319(14) Uani 1 1 d . . . . .
H27 H 0.423241 0.004674 0.758970 0.038 Uiso 1 1 calc R . . . .
C28 C 0.4288(3) 0.0866(3) 0.7262(2) 0.0290(13) Uani 1 1 d . . . . .
H28 H 0.476294 0.083155 0.718438 0.035 Uiso 1 1 calc R . . . .
C29 C 0.3907(3) 0.1387(3) 0.7133(2) 0.0250(12) Uani 1 1 d . . . . .
H29 H 0.412675 0.170988 0.696996 0.030 Uiso 1 1 calc R . . . .
C30 C 0.3138(2) 0.2796(2) 0.71127(16) 0.0121(9) Uani 1 1 d . . . . .
H30 H 0.332582 0.284019 0.741790 0.015 Uiso 1 1 calc R . . . .
C31 C 0.0008(3) 0.2567(3) 0.63233(17) 0.0218(12) Uani 1 1 d . . . . .
C32 C -0.0312(3) 0.3119(4) 0.6444(2) 0.0340(15) Uani 1 1 d . . . . .
H32 H -0.012091 0.350759 0.635432 0.041 Uiso 1 1 calc R . . . .
C33 C -0.0915(4) 0.3107(5) 0.6698(2) 0.050(2) Uani 1 1 d . . . . .
H33 H -0.112605 0.349482 0.676651 0.060 Uiso 1 1 calc R . . . .
C34 C -0.0906(4) 0.2067(4) 0.6744(2) 0.045(2) Uani 1 1 d . . . . .
H34 H -0.110482 0.168946 0.684839 0.054 Uiso 1 1 calc R . . . .
C35 C -0.0314(3) 0.2022(3) 0.64912(18) 0.0296(14) Uani 1 1 d . . . . .
H35 H -0.012051 0.162325 0.642968 0.035 Uiso 1 1 calc R . . . .
C36 C 0.1508(3) 0.1106(2) 0.55360(16) 0.0142(10) Uani 1 1 d . . . . .
C37 C 0.1765(3) 0.0540(3) 0.5692(2) 0.0258(12) Uani 1 1 d . . . . .
H37 H 0.222290 0.051748 0.580456 0.031 Uiso 1 1 calc R . . . .
C38 C 0.1355(3) 0.0007(3) 0.5682(2) 0.0311(14) Uani 1 1 d . . . . .
H38 H 0.153390 -0.037770 0.578919 0.037 Uiso 1 1 calc R . . . .
C39 C 0.0693(3) 0.0034(3) 0.5520(2) 0.0300(13) Uani 1 1 d . . . . .
H39 H 0.041441 -0.033204 0.551454 0.036 Uiso 1 1 calc R . . . .
C40 C 0.0429(3) 0.0594(3) 0.5364(2) 0.0308(13) Uani 1 1 d . . . . .
H40 H -0.003084 0.061176 0.525248 0.037 Uiso 1 1 calc R . . . .
C41 C 0.0837(3) 0.1129(3) 0.53700(18) 0.0204(11) Uani 1 1 d . . . . .
H41 H 0.065686 0.151177 0.526058 0.025 Uiso 1 1 calc R . . . .
C42 C 0.2751(3) 0.1608(2) 0.51829(17) 0.0148(10) Uani 1 1 d . . . . .
C43 C 0.2583(3) 0.1430(2) 0.47544(17) 0.0228(12) Uani 1 1 d . . . . .
H43 H 0.211359 0.136685 0.467267 0.027 Uiso 1 1 calc R . . . .
C44 C 0.3109(4) 0.1346(3) 0.4448(2) 0.0365(17) Uani 1 1 d . . . . .
H44 H 0.299661 0.122110 0.415693 0.044 Uiso 1 1 calc R . . . .
C45 C 0.3788(4) 0.1441(3) 0.4562(2) 0.0401(18) Uani 1 1 d . . . . .
H45 H 0.414331 0.137922 0.435014 0.048 Uiso 1 1 calc R . . . .
C46 C 0.3960(3) 0.1626(3) 0.4985(2) 0.0343(16) Uani 1 1 d . . . . .
H46 H 0.443003 0.169739 0.506219 0.041 Uiso 1 1 calc R . . . .
C47 C 0.3442(3) 0.1707(2) 0.5296(2) 0.0223(11) Uani 1 1 d . . . . .
H47 H 0.355804 0.183071 0.558712 0.027 Uiso 1 1 calc R . . . .
C48 C 0.2864(3) 0.3158(2) 0.51355(15) 0.0122(9) Uani 1 1 d . . . . .
C49 C 0.3510(3) 0.3292(2) 0.53139(17) 0.0159(10) Uani 1 1 d . . . . .
H49 H 0.354935 0.338785 0.561815 0.019 Uiso 1 1 calc R . . . .
C50 C 0.4099(3) 0.3287(3) 0.50497(18) 0.0226(11) Uani 1 1 d . . . . .
H50 H 0.453939 0.337954 0.517332 0.027 Uiso 1 1 calc R . . . .
C51 C 0.4042(3) 0.3147(3) 0.46065(19) 0.0237(12) Uani 1 1 d . . . . .
H51 H 0.444413 0.314692 0.442613 0.028 Uiso 1 1 calc R . . . .
C52 C 0.3407(3) 0.3007(3) 0.44248(17) 0.0211(11) Uani 1 1 d . . . . .
H52 H 0.337429 0.290353 0.412140 0.025 Uiso 1 1 calc R . . . .
C53 C 0.2811(3) 0.3015(2) 0.46843(17) 0.0169(10) Uani 1 1 d . . . . .
H53 H 0.237248 0.292591 0.455749 0.020 Uiso 1 1 calc R . . . .
C54 C 0.1599(3) 0.3795(2) 0.52358(16) 0.0142(10) Uani 1 1 d . . . . .
C55 C 0.1952(3) 0.4358(3) 0.5152(2) 0.0301(14) Uani 1 1 d . . . . .
H55 H 0.242892 0.439342 0.522547 0.036 Uiso 1 1 calc R . . . .
C56 C 0.1619(4) 0.4850(3) 0.4966(3) 0.0404(17) Uani 1 1 d . . . . .
H56 H 0.186135 0.523053 0.492092 0.048 Uiso 1 1 calc R . . . .
C57 C 0.0933(3) 0.4804(3) 0.4842(3) 0.0379(16) Uani 1 1 d . . . . .
H57 H 0.070838 0.514553 0.470263 0.045 Uiso 1 1 calc R . . . .
C58 C 0.0576(3) 0.4257(3) 0.4924(3) 0.0360(16) Uani 1 1 d . . . . .
H58 H 0.010292 0.422339 0.484252 0.043 Uiso 1 1 calc R . . . .
C59 C 0.0905(3) 0.3754(2) 0.5125(2) 0.0231(12) Uani 1 1 d . . . . .
H59 H 0.065359 0.338291 0.518660 0.028 Uiso 1 1 calc R . . . .
C60 C 0.1603(2) 0.2459(2) 0.54024(16) 0.0112(9) Uani 1 1 d . . . . .
H60 H 0.141147 0.241637 0.509820 0.013 Uiso 1 1 calc R . . . .
Cl1 Cl 0.44523(15) 0.48478(12) 0.36433(8) 0.0709(6) Uani 1 1 d . . . . .
Cl2 Cl 0.35009(18) 0.49518(15) 0.43823(12) 0.0993(10) Uani 1 1 d . . . . .
C61 C 0.3678(8) 0.4560(5) 0.3892(4) 0.092(4) Uani 1 1 d . . . . .
H61A H 0.328553 0.461535 0.368641 0.111 Uiso 1 1 calc R . . . .
H61B H 0.372932 0.410850 0.395247 0.111 Uiso 1 1 calc R . . . .
Cl3 Cl 0.13628(18) 0.55284(14) 0.61295(12) 0.1008(12) Uani 1 1 d . . . . .
Cl4 Cl 0.01042(15) 0.48340(15) 0.63030(14) 0.1028(11) Uani 1 1 d . . . . .
C62 C 0.1014(5) 0.4799(5) 0.6254(4) 0.073(3) Uani 1 1 d . . . . .
H62A H 0.121498 0.464648 0.653431 0.087 Uiso 1 1 calc R . . . .
H62B H 0.113982 0.449849 0.601982 0.087 Uiso 1 1 calc R . . . .
Cl5 Cl 0.1757(2) -0.00717(18) 0.84297(14) 0.1161(12) Uani 1 1 d . . . . .
Cl6 Cl 0.2043(2) 0.11047(17) 0.88715(13) 0.1167(13) Uani 1 1 d . U . . .
C63 C 0.1458(8) 0.0655(7) 0.8562(6) 0.124(5) Uani 1 1 d . U . . .
H63A H 0.102313 0.060984 0.873161 0.149 Uiso 1 1 calc R . . . .
H63B H 0.134767 0.088156 0.828732 0.149 Uiso 1 1 calc R . . . .

loop_
_atom_site_aniso_label
_atom_site_aniso_U_11
_atom_site_aniso_U_22
_atom_site_aniso_U_33
_atom_site_aniso_U_23
_atom_site_aniso_U_13
_atom_site_aniso_U_12
Au1 0.00995(10) 0.01808(10) 0.01001(10) 0.00170(7) 0.00177(7) 0.00019(7)
Au2 0.00852(10) 0.01929(10) 0.00909(10) -0.00056(7) 0.00186(7) -0.00022(7)
Au3 0.01088(10) 0.01310(10) 0.00684(9) 0.00003(7) -0.00135(7) -0.00025(7)
Au4 0.00980(10) 0.01325(9) 0.00637(9) -0.00044(7) -0.00018(7) -0.00047(7)
P1 0.0099(6) 0.0141(5) 0.0072(5) -0.0011(4) 0.0001(4) -0.0004(4)
P2 0.0096(6) 0.0151(5) 0.0065(5) 0.0005(4) -0.0009(4) -0.0005(4)
P3 0.0083(5) 0.0130(5) 0.0072(5) -0.0008(4) -0.0002(4) 0.0004(4)
P4 0.0073(5) 0.0144(5) 0.0067(5) 0.0001(4) -0.0003(4) -0.0006(4)
N1 0.021(3) 0.072(4) 0.020(3) 0.000(3) 0.006(2) -0.005(3)
N2 0.023(3) 0.120(7) 0.016(3) 0.004(3) 0.007(2) 0.005(4)
C1 0.016(3) 0.031(3) 0.011(2) 0.004(2) -0.005(2) 0.000(2)
C2 0.020(3) 0.033(3) 0.015(3) 0.000(2) 0.001(2) 0.003(2)
C3 0.026(3) 0.059(4) 0.020(3) -0.007(3) 0.000(3) 0.009(3)
C4 0.026(3) 0.053(4) 0.019(3) 0.005(3) 0.003(2) -0.018(3)
C5 0.024(3) 0.036(3) 0.014(3) 0.001(2) 0.001(2) -0.008(2)
C6 0.015(2) 0.016(2) 0.011(2) -0.0034(18) 0.0029(19) -0.0032(19)
C7 0.031(3) 0.023(3) 0.029(3) 0.004(2) -0.013(3) -0.006(2)
C8 0.045(4) 0.019(3) 0.043(4) 0.005(3) -0.006(3) -0.008(3)
C9 0.029(3) 0.023(3) 0.043(4) -0.007(3) -0.002(3) -0.012(2)
C10 0.026(3) 0.028(3) 0.054(4) -0.004(3) -0.015(3) -0.007(3)
C11 0.023(3) 0.021(3) 0.038(3) -0.001(2) -0.010(3) -0.002(2)
C12 0.020(3) 0.009(2) 0.014(2) 0.0011(18) 0.003(2) 0.0007(19)
C13 0.018(3) 0.023(3) 0.019(3) -0.001(2) 0.003(2) 0.003(2)
C14 0.018(3) 0.031(3) 0.036(3) 0.002(3) 0.010(3) 0.003(2)
C15 0.034(3) 0.027(3) 0.031(3) 0.004(2) 0.021(3) 0.006(3)
C16 0.048(4) 0.028(3) 0.016(3) 0.000(2) 0.015(3) 0.007(3)
C17 0.026(3) 0.023(3) 0.017(3) -0.002(2) 0.004(2) 0.000(2)
C18 0.015(2) 0.014(2) 0.013(2) 0.0017(18) 0.0045(19) 0.0001(19)
C19 0.019(3) 0.020(3) 0.014(2) 0.0005(19) 0.000(2) 0.000(2)
C20 0.014(3) 0.035(3) 0.024(3) 0.000(2) 0.001(2) 0.000(2)
C21 0.018(3) 0.031(3) 0.023(3) -0.001(2) 0.011(2) 0.000(2)
C22 0.028(3) 0.033(3) 0.011(2) -0.002(2) 0.006(2) -0.004(2)
C23 0.016(3) 0.025(3) 0.017(3) 0.001(2) -0.001(2) -0.002(2)
C24 0.018(2) 0.017(2) 0.010(2) 0.0001(18) -0.0036(19) 0.001(2)
C25 0.023(3) 0.026(3) 0.046(4) 0.015(3) 0.006(3) 0.001(2)
C26 0.038(4) 0.022(3) 0.062(5) 0.020(3) 0.008(3) 0.003(3)
C27 0.030(3) 0.023(3) 0.043(4) 0.006(3) -0.008(3) 0.009(2)
C28 0.021(3) 0.029(3) 0.037(3) 0.006(3) -0.003(3) 0.006(2)
C29 0.019(3) 0.024(3) 0.032(3) 0.009(2) 0.002(2) 0.003(2)
C30 0.009(2) 0.016(2) 0.012(2) 0.0002(18) -0.0032(18) -0.0013(18)
C31 0.009(2) 0.048(3) 0.009(2) -0.001(2) -0.004(2) -0.001(2)
C32 0.026(3) 0.056(4) 0.020(3) -0.006(3) 0.000(3) 0.013(3)
C33 0.031(4) 0.092(6) 0.027(4) -0.017(4) -0.002(3) 0.027(4)
C34 0.021(3) 0.095(6) 0.019(3) 0.011(4) 0.003(3) -0.010(4)
C35 0.019(3) 0.056(4) 0.014(3) 0.006(3) 0.001(2) -0.009(3)
C36 0.015(2) 0.016(2) 0.012(2) -0.0010(18) 0.0006(19) -0.0034(19)
C37 0.025(3) 0.017(3) 0.036(3) 0.001(2) -0.010(3) 0.002(2)
C38 0.036(3) 0.018(3) 0.039(4) 0.004(2) -0.007(3) -0.004(2)
C39 0.036(3) 0.020(3) 0.035(3) -0.001(2) -0.001(3) -0.013(2)
C40 0.022(3) 0.031(3) 0.039(4) 0.000(3) -0.008(3) -0.008(2)
C41 0.021(3) 0.020(3) 0.021(3) 0.001(2) -0.005(2) -0.002(2)
C42 0.016(2) 0.011(2) 0.017(2) 0.0015(18) 0.005(2) 0.0066(19)
C43 0.035(3) 0.018(3) 0.016(3) -0.001(2) 0.005(2) 0.002(2)
C44 0.068(5) 0.026(3) 0.016(3) 0.002(2) 0.021(3) 0.012(3)
C45 0.047(4) 0.028(3) 0.045(4) 0.013(3) 0.035(3) 0.017(3)
C46 0.016(3) 0.031(3) 0.056(4) 0.018(3) 0.019(3) 0.009(2)
C47 0.017(3) 0.020(3) 0.030(3) 0.006(2) 0.003(2) 0.003(2)
C48 0.012(2) 0.015(2) 0.009(2) 0.0021(18) 0.0032(19) 0.0020(18)
C49 0.014(2) 0.020(2) 0.013(2) -0.0011(19) -0.002(2) 0.000(2)
C50 0.014(3) 0.033(3) 0.021(3) -0.003(2) 0.002(2) -0.004(2)
C51 0.017(3) 0.031(3) 0.023(3) 0.000(2) 0.013(2) -0.001(2)
C52 0.025(3) 0.028(3) 0.010(2) -0.001(2) 0.007(2) -0.002(2)
C53 0.016(2) 0.022(3) 0.013(2) 0.0007(19) 0.001(2) -0.004(2)
C54 0.015(2) 0.015(2) 0.013(2) 0.0010(18) -0.0001(19) 0.0015(19)
C55 0.023(3) 0.021(3) 0.047(4) 0.008(3) -0.009(3) -0.005(2)
C56 0.033(4) 0.022(3) 0.066(5) 0.016(3) -0.012(3) -0.006(3)
C57 0.028(3) 0.022(3) 0.063(5) 0.016(3) -0.012(3) 0.004(3)
C58 0.016(3) 0.029(3) 0.063(5) 0.013(3) -0.015(3) 0.003(2)
C59 0.016(3) 0.016(2) 0.037(3) 0.004(2) -0.003(2) -0.001(2)
C60 0.008(2) 0.014(2) 0.011(2) 0.0020(18) -0.0026(18) 0.0005(17)
Cl1 0.0835(17) 0.0716(15) 0.0576(13) 0.0103(11) -0.0141(12) -0.0068(13)
Cl2 0.097(2) 0.0791(18) 0.122(3) -0.0268(18) 0.031(2) -0.0150(16)
C61 0.134(12) 0.060(6) 0.083(8) 0.002(6) 0.034(8) -0.024(7)
Cl3 0.112(2) 0.0731(16) 0.117(2) -0.0139(16) 0.075(2) -0.0238(16)
Cl4 0.0533(15) 0.088(2) 0.167(4) -0.024(2) -0.0003(18) -0.0121(14)
C62 0.067(6) 0.065(6) 0.086(8) -0.001(5) 0.014(6) -0.013(5)
Cl5 0.106(3) 0.101(2) 0.141(3) -0.036(2) 0.005(2) -0.011(2)
Cl6 0.141(3) 0.090(2) 0.119(3) -0.0217(19) -0.053(2) 0.034(2)
C63 0.100(10) 0.094(9) 0.178(13) 0.024(9) -0.035(10) -0.005(8)

loop_
_atom_type_symbol
_atom_type_description
_atom_type_scat_dispersion_real
_atom_type_scat_dispersion_imag
_atom_type_scat_source
C C 0.0181 0.0091 'International Tables Vol C Tables 4.2.6.8 and 6.1.1.4'
H H 0.0000 0.0000 'International Tables Vol C Tables 4.2.6.8 and 6.1.1.4'
Au Au -4.4197 7.2980 'International Tables Vol C Tables 4.2.6.8 and 6.1.1.4'
Cl Cl 0.3639 0.7018 'International Tables Vol C Tables 4.2.6.8 and 6.1.1.4'
N N 0.0311 0.0180 'International Tables Vol C Tables 4.2.6.8 and 6.1.1.4'
P P 0.2955 0.4335 'International Tables Vol C Tables 4.2.6.8 and 6.1.1.4'

loop_
_geom_angle_atom_site_label_1
_geom_angle_atom_site_label_2
_geom_angle_atom_site_label_3
_geom_angle
_geom_angle_site_symmetry_1
_geom_angle_site_symmetry_3
_geom_angle_publ_flag
C1 Au1 P1 144.59(15) . . ?
C1 Au1 C30 176.41(19) . . ?
C30 Au1 P1 36.14(13) . . ?
C31 Au2 C60 175.31(19) . . ?
P2 Au3 Au4 87.80(3) . . ?
P3 Au3 Au4 92.54(3) . . ?
P3 Au3 P2 175.96(4) . . ?
P1 Au4 Au3 92.34(3) . . ?
P4 Au4 Au3 87.12(3) . . ?
P4 Au4 P1 177.49(4) . . ?
Au4 P1 Au1 80.69(3) . . ?
C6 P1 Au1 86.37(16) . . ?
C6 P1 Au4 112.46(16) . . ?
C12 P1 Au1 156.13(16) . . ?
C12 P1 Au4 114.57(17) . . ?
C12 P1 C6 103.0(2) . . ?
C30 P1 Au1 44.74(16) . . ?
C30 P1 Au4 107.88(16) . . ?
C30 P1 C6 107.3(2) . . ?
C30 P1 C12 111.4(2) . . ?
C18 P2 Au3 112.54(17) . . ?
C18 P2 C24 103.9(2) . . ?
C24 P2 Au3 110.88(16) . . ?
C30 P2 Au3 110.83(16) . . ?
C30 P2 C18 110.1(2) . . ?
C30 P2 C24 108.3(2) . . ?
C36 P3 Au3 110.49(16) . . ?
C42 P3 Au3 116.67(18) . . ?
C42 P3 C36 103.0(2) . . ?
C60 P3 Au3 108.14(16) . . ?
C60 P3 C36 108.7(2) . . ?
C60 P3 C42 109.6(2) . . ?
C48 P4 Au4 112.10(16) . . ?
C48 P4 C54 101.7(2) . . ?
C54 P4 Au4 113.02(16) . . ?
C60 P4 Au4 110.85(16) . . ?
C60 P4 C48 111.2(2) . . ?
C60 P4 C54 107.5(2) . . ?
C4 N1 C3 115.6(5) . . ?
C34 N2 C33 115.1(6) . . ?
C2 C1 Au1 123.6(4) . . ?
C2 C1 C5 113.9(5) . . ?
C5 C1 Au1 122.4(4) . . ?
C3 C2 C1 121.6(6) . . ?
N1 C3 C2 123.4(6) . . ?
N1 C4 C5 124.5(6) . . ?
C4 C5 C1 121.0(6) . . ?
C7 C6 P1 119.0(4) . . ?
C7 C6 C11 119.2(5) . . ?
C11 C6 P1 121.8(4) . . ?
C6 C7 C8 121.5(6) . . ?
C9 C8 C7 119.0(6) . . ?
C10 C9 C8 120.3(5) . . ?
C9 C10 C11 120.8(6) . . ?
C10 C11 C6 119.1(6) . . ?
C13 C12 P1 120.3(4) . . ?
C13 C12 C17 118.8(5) . . ?
C17 C12 P1 120.7(4) . . ?
C12 C13 C14 121.3(5) . . ?
C13 C14 C15 119.7(6) . . ?
C14 C15 C16 119.9(5) . . ?
C15 C16 C17 120.2(6) . . ?
C16 C17 C12 120.1(6) . . ?
C19 C18 P2 120.7(4) . . ?
C19 C18 C23 119.6(5) . . ?
C23 C18 P2 119.6(4) . . ?
C18 C19 C20 120.6(5) . . ?
C21 C20 C19 119.3(5) . . ?
C22 C21 C20 120.3(5) . . ?
C23 C22 C21 120.5(5) . . ?
C22 C23 C18 119.6(5) . . ?
C25 C24 P2 119.4(4) . . ?
C29 C24 P2 122.0(4) . . ?
C29 C24 C25 118.5(5) . . ?
C26 C25 C24 120.7(6) . . ?
C27 C26 C25 119.9(6) . . ?
C26 C27 C28 120.5(6) . . ?
C27 C28 C29 119.7(6) . . ?
C24 C29 C28 120.7(5) . . ?
P1 C30 Au1 99.1(2) . . ?
P1 C30 P2 112.7(3) . . ?
P2 C30 Au1 105.5(2) . . ?
C32 C31 Au2 123.1(5) . . ?
C32 C31 C35 114.4(6) . . ?
C35 C31 Au2 122.2(5) . . ?
C31 C32 C33 120.1(7) . . ?
N2 C33 C32 124.8(8) . . ?
N2 C34 C35 125.2(8) . . ?
C34 C35 C31 120.3(7) . . ?
C37 C36 P3 117.2(4) . . ?
C41 C36 P3 123.8(4) . . ?
C41 C36 C37 119.0(5) . . ?
C38 C37 C36 120.5(5) . . ?
C39 C38 C37 120.2(6) . . ?
C38 C39 C40 120.1(5) . . ?
C39 C40 C41 120.0(6) . . ?
C36 C41 C40 120.2(5) . . ?
C43 C42 P3 120.4(4) . . ?
C47 C42 P3 119.8(4) . . ?
C47 C42 C43 119.6(5) . . ?
C44 C43 C42 119.5(6) . . ?
C45 C44 C43 120.7(6) . . ?
C44 C45 C46 120.3(6) . . ?
C45 C46 C47 119.7(6) . . ?
C46 C47 C42 120.2(6) . . ?
C49 C48 P4 120.9(4) . . ?
C49 C48 C53 119.3(5) . . ?
C53 C48 P4 119.8(4) . . ?
C48 C49 C50 120.4(5) . . ?
C51 C50 C49 119.8(5) . . ?
C52 C51 C50 120.5(5) . . ?
C51 C52 C53 120.3(5) . . ?
C52 C53 C48 119.6(5) . . ?
C55 C54 P4 117.4(4) . . ?
C59 C54 P4 124.0(4) . . ?
C59 C54 C55 118.6(5) . . ?
C56 C55 C54 120.7(6) . . ?
C55 C56 C57 120.9(6) . . ?
C56 C57 C58 119.2(6) . . ?
C57 C58 C59 120.6(6) . . ?
C54 C59 C58 119.9(5) . . ?
P3 C60 Au2 102.1(2) . . ?
P4 C60 Au2 103.4(2) . . ?
P4 C60 P3 112.0(3) . . ?
Cl2 C61 Cl1 111.1(7) . . ?
Cl3 C62 Cl4 111.3(6) . . ?
Cl5 C63 Cl6 114.1(9) . . ?

loop_
_geom_bond_atom_site_label_1
_geom_bond_atom_site_label_2
_geom_bond_distance
_geom_bond_site_symmetry_2
_geom_bond_publ_flag
Au1 P1 2.9969(12) . ?
Au1 C1 2.025(5) . ?
Au1 C30 2.137(5) . ?
Au2 C31 2.030(5) . ?
Au2 C60 2.141(5) . ?
Au3 Au4 2.9763(3) . ?
Au3 P2 2.3106(11) . ?
Au3 P3 2.3082(11) . ?
Au4 P1 2.3108(11) . ?
Au4 P4 2.3104(11) . ?
P1 C6 1.820(5) . ?
P1 C12 1.816(5) . ?
P1 C30 1.790(5) . ?
P2 C18 1.818(5) . ?
P2 C24 1.826(5) . ?
P2 C30 1.793(5) . ?
P3 C36 1.815(5) . ?
P3 C42 1.813(5) . ?
P3 C60 1.792(5) . ?
P4 C48 1.811(5) . ?
P4 C54 1.816(5) . ?
P4 C60 1.788(5) . ?
N1 C3 1.353(10) . ?
N1 C4 1.323(10) . ?
N2 C33 1.336(12) . ?
N2 C34 1.308(12) . ?
C1 C2 1.398(8) . ?
C1 C5 1.403(8) . ?
C2 C3 1.382(9) . ?
C4 C5 1.387(8) . ?
C6 C7 1.377(8) . ?
C6 C11 1.397(8) . ?
C7 C8 1.383(8) . ?
C8 C9 1.381(9) . ?
C9 C10 1.373(9) . ?
C10 C11 1.390(8) . ?
C12 C13 1.381(8) . ?
C12 C17 1.401(7) . ?
C13 C14 1.383(8) . ?
C14 C15 1.386(9) . ?
C15 C16 1.386(10) . ?
C16 C17 1.387(8) . ?
C18 C19 1.383(7) . ?
C18 C23 1.403(7) . ?
C19 C20 1.389(8) . ?
C20 C21 1.387(8) . ?
C21 C22 1.386(8) . ?
C22 C23 1.376(8) . ?
C24 C25 1.390(8) . ?
C24 C29 1.385(8) . ?
C25 C26 1.389(9) . ?
C26 C27 1.370(10) . ?
C27 C28 1.374(9) . ?
C28 C29 1.393(8) . ?
C31 C32 1.385(9) . ?
C31 C35 1.417(9) . ?
C32 C33 1.395(10) . ?
C34 C35 1.381(9) . ?
C36 C37 1.394(7) . ?
C36 C41 1.392(7) . ?
C37 C38 1.389(8) . ?
C38 C39 1.371(9) . ?
C39 C40 1.388(9) . ?
C40 C41 1.392(8) . ?
C42 C43 1.395(7) . ?
C42 C47 1.394(8) . ?
C43 C44 1.388(8) . ?
C44 C45 1.372(11) . ?
C45 C46 1.385(11) . ?
C46 C47 1.386(8) . ?
C48 C49 1.389(7) . ?
C48 C53 1.409(7) . ?
C49 C50 1.393(8) . ?
C50 C51 1.384(8) . ?
C51 C52 1.378(8) . ?
C52 C53 1.394(7) . ?
C54 C55 1.409(8) . ?
C54 C59 1.384(8) . ?
C55 C56 1.357(9) . ?
C56 C57 1.380(9) . ?
C57 C58 1.383(9) . ?
C58 C59 1.391(8) . ?
Cl1 C61 1.785(12) . ?
Cl2 C61 1.743(12) . ?
Cl3 C62 1.743(10) . ?
Cl4 C62 1.765(11) . ?
Cl5 C63 1.708(15) . ?
Cl6 C63 1.757(15) . ?
